data_7151834
loop_
_publ_author_name
'Zhou, Bing'
'Li, Xiaomei'
'Tang, Huanyu'
'Miao, Zehong'
'Feng, Huijin'
'Li, Yuanchao'

_publ_section_title
;
 Total synthesis of novel D-ring-modified triptolide analogues:
 structure-cytotoxic activity relationship studies on the D-ring of
 triptolide.
;
_journal_issue 9
_journal_name_full 'Organic &amp; biomolecular chemistry'
_journal_page_first 3176
_journal_page_last 3179
_journal_paper_doi 10.1039/c0ob01239d
_journal_volume 9
_journal_year 2011
_chemical_absolute_configuration ad
_chemical_formula_sum 'C20 H22 O6'
_chemical_formula_weight 358.38
_chemical_name_systematic
;
?
;
_space_group_IT_number 19
_symmetry_cell_setting orthorhombic
_symmetry_space_group_name_Hall 'P 2ac 2ab'
_symmetry_space_group_name_H-M 'P 21 21 21'
_atom_sites_solution_hydrogens geom
_atom_sites_solution_primary direct
_atom_sites_solution_secondary difmap
_audit_creation_method SHELXL-97
_cell_angle_alpha 90.00
_cell_angle_beta 90.00
_cell_angle_gamma 90.00
_cell_formula_units_Z 4
_cell_length_a 9.3443(7)
_cell_length_b 11.4954(8)
_cell_length_c 16.1665(11)
_cell_measurement_reflns_used 5647
_cell_measurement_temperature 293(2)
_cell_measurement_theta_max 56.124
_cell_measurement_theta_min 4.348
_cell_volume 1736.5(2)
_computing_cell_refinement 'Bruker SMART'
_computing_data_collection 'Bruker SMART'
_computing_data_reduction 'Bruker SHELXTL'
_computing_molecular_graphics 'Bruker SHELXTL'
_computing_publication_material 'Bruker SHELXTL'
_computing_structure_refinement 'SHELXL-97 (Sheldrick, 1997)'
_computing_structure_solution 'SHELXS-97 (Sheldrick, 1990)'
_diffrn_ambient_temperature 293(2)
_diffrn_measured_fraction_theta_full 0.999
_diffrn_measured_fraction_theta_max 0.999
_diffrn_measurement_device_type 'CCD area detector'
_diffrn_measurement_method 'phi and omega scans'
_diffrn_radiation_monochromator graphite
_diffrn_radiation_source 'fine-focus sealed tube'
_diffrn_radiation_type MoK\a
_diffrn_radiation_wavelength 0.71073
_diffrn_reflns_av_R_equivalents 0.0280
_diffrn_reflns_av_sigmaI/netI 0.0166
_diffrn_reflns_limit_h_max 11
_diffrn_reflns_limit_h_min -11
_diffrn_reflns_limit_k_max 14
_diffrn_reflns_limit_k_min -12
_diffrn_reflns_limit_l_max 19
_diffrn_reflns_limit_l_min -20
_diffrn_reflns_number 10199
_diffrn_reflns_theta_full 27.00
_diffrn_reflns_theta_max 27.00
_diffrn_reflns_theta_min 2.17
_exptl_absorpt_coefficient_mu 0.101
_exptl_absorpt_correction_T_max 1.00000
_exptl_absorpt_correction_T_min 0.80397
_exptl_absorpt_correction_type empirical
_exptl_absorpt_process_details sadabs
_exptl_crystal_colour colorless
_exptl_crystal_density_diffrn 1.371
_exptl_crystal_density_method 'not measured'
_exptl_crystal_description prismatic
_exptl_crystal_F_000 760
_exptl_crystal_size_max 0.405
_exptl_crystal_size_mid 0.357
_exptl_crystal_size_min 0.303
_refine_diff_density_max 0.264
_refine_diff_density_min -0.193
_refine_diff_density_rms 0.048
_refine_ls_abs_structure_details 'Flack H D (1983), Acta Cryst. A39, 876-881'
_refine_ls_abs_structure_Flack -10(10)
_refine_ls_extinction_coef 0.008(2)
_refine_ls_extinction_expression Fc^*^=kFc[1+0.001xFc^2^\l^3^/sin(2\q)]^-1/4^
_refine_ls_extinction_method SHELXL
_refine_ls_goodness_of_fit_ref 1.021
_refine_ls_hydrogen_treatment constr
_refine_ls_matrix_type full
_refine_ls_number_parameters 239
_refine_ls_number_reflns 2155
_refine_ls_number_restraints 0
_refine_ls_restrained_S_all 1.021
_refine_ls_R_factor_all 0.0410
_refine_ls_R_factor_gt 0.0390
_refine_ls_shift/su_max 0.000
_refine_ls_shift/su_mean 0.000
_refine_ls_structure_factor_coef Fsqd
_refine_ls_weighting_details 'calc w=1/[\s^2^(Fo^2^)+(0.0866P)^2^+0.0000P] where P=(Fo^2^+2Fc^2^)/3'
_refine_ls_weighting_scheme calc
_refine_ls_wR_factor_gt 0.1035
_refine_ls_wR_factor_ref 0.1055
_reflns_number_gt 2015
_reflns_number_total 2155
_reflns_threshold_expression >2sigma(I)
_cod_data_source_file c0ob01239d.txt
_cod_data_source_block cd201565
_cod_depositor_comments
;
The following automatic conversions were performed:
'_symmetry_cell_setting' value 'Orthorhombic' changed to 'orthorhombic'
according to '/home/saulius/struct/CIF-dictionaries/cif_core.dic'
dictionary named 'cif_core.dic' version 2.4.1 from 2010-06-29.

Automatic conversion script
Id: cif_fix_enum 1555 2011-01-17 13:19:09Z saulius 
;
_cod_original_sg_symbol_H-M P2(1)2(1)2(1)
_cod_database_code 7151834

loop_
_symmetry_equiv_pos_as_xyz
'x, y, z'
'-x+1/2, -y, z+1/2'
'-x, y+1/2, -z+1/2'
'x+1/2, -y+1/2, -z'

loop_
_atom_site_label
_atom_site_type_symbol
_atom_site_fract_x
_atom_site_fract_y
_atom_site_fract_z
_atom_site_U_iso_or_equiv
_atom_site_adp_type
_atom_site_occupancy
_atom_site_symmetry_multiplicity
_atom_site_calc_flag
_atom_site_refinement_flags
_atom_site_disorder_assembly
_atom_site_disorder_group
O1 O 0.12936(17) 0.81214(12) 0.03760(8) 0.0484(4) Uani 1 1 d . . .
O2 O 0.08148(15) 0.66397(11) 0.20861(9) 0.0465(4) Uani 1 1 d . . .
O3 O 0.42265(14) 0.56941(12) 0.13996(9) 0.0457(3) Uani 1 1 d . . .
O4 O 0.1734(3) 0.59842(15) -0.01705(11) 0.0751(6) Uani 1 1 d . . .
O5 O 0.48597(18) 1.16517(13) 0.14130(10) 0.0564(4) Uani 1 1 d . . .
O6 O 0.38576(17) 1.23795(11) 0.25582(9) 0.0484(4) Uani 1 1 d . . .
C1 C 0.2044(2) 0.86326(16) 0.31285(11) 0.0377(4) Uani 1 1 d . . .
H1A H 0.1313 0.8133 0.3364 0.045 Uiso 1 1 calc R . .
H1B H 0.2970 0.8304 0.3265 0.045 Uiso 1 1 calc R . .
C2 C 0.1922(2) 0.98514(17) 0.35139(11) 0.0426(4) Uani 1 1 d . . .
H2A H 0.0923 1.0076 0.3546 0.051 Uiso 1 1 calc R . .
H2B H 0.2307 0.9839 0.4071 0.051 Uiso 1 1 calc R . .
C3 C 0.27194(19) 1.07134(16) 0.30082(11) 0.0362(4) Uani 1 1 d . . .
C4 C 0.33015(18) 1.04736(15) 0.22704(10) 0.0330(4) Uani 1 1 d . . .
C5 C 0.31880(18) 0.93269(14) 0.18302(10) 0.0311(3) Uani 1 1 d . . .
H5 H 0.4040 0.8874 0.1977 0.037 Uiso 1 1 calc R . .
C6 C 0.3187(3) 0.94592(16) 0.08846(11) 0.0436(4) Uani 1 1 d . . .
H6A H 0.2510 1.0061 0.0731 0.052 Uiso 1 1 calc R . .
H6B H 0.4129 0.9707 0.0705 0.052 Uiso 1 1 calc R . .
C7 C 0.2799(2) 0.83508(16) 0.04430(12) 0.0423(4) Uani 1 1 d . . .
H7 H 0.3381 0.8154 -0.0041 0.051 Uiso 1 1 calc R . .
C8 C 0.21393(19) 0.73650(15) 0.08839(11) 0.0356(4) Uani 1 1 d . . .
C9 C 0.19071(17) 0.74455(14) 0.18044(11) 0.0325(4) Uani 1 1 d . . .
C10 C 0.18701(17) 0.86617(15) 0.21789(10) 0.0316(3) Uani 1 1 d . . .
C11 C 0.2293(2) 0.64118(15) 0.22861(12) 0.0398(4) Uani 1 1 d . . .
H11 H 0.2565 0.6557 0.2862 0.048 Uiso 1 1 calc R . .
C12 C 0.2994(2) 0.54021(16) 0.18900(12) 0.0410(4) Uani 1 1 d . . .
H12 H 0.3071 0.4696 0.2227 0.049 Uiso 1 1 calc R . .
C13 C 0.29759(19) 0.52309(15) 0.09854(12) 0.0367(4) Uani 1 1 d . . .
C14 C 0.2238(2) 0.61582(16) 0.05010(12) 0.0407(4) Uani 1 1 d . . .
C15 C 0.3158(2) 0.40225(16) 0.06345(13) 0.0435(4) Uani 1 1 d . . .
H15 H 0.3735 0.3587 0.1035 0.052 Uiso 1 1 calc R . .
C16 C 0.1751(3) 0.3381(2) 0.0558(2) 0.0675(7) Uani 1 1 d . . .
H16A H 0.1301 0.3335 0.1091 0.101 Uiso 1 1 calc R . .
H16B H 0.1922 0.2610 0.0352 0.101 Uiso 1 1 calc R . .
H16C H 0.1136 0.3790 0.0181 0.101 Uiso 1 1 calc R . .
C17 C 0.3997(3) 0.4025(3) -0.01701(19) 0.0744(8) Uani 1 1 d . . .
H17A H 0.3411 0.4338 -0.0605 0.112 Uiso 1 1 calc R . .
H17B H 0.4271 0.3244 -0.0307 0.112 Uiso 1 1 calc R . .
H17C H 0.4839 0.4496 -0.0107 0.112 Uiso 1 1 calc R . .
C18 C 0.3011(2) 1.19401(16) 0.32325(13) 0.0430(4) Uani 1 1 d . . .
H18A H 0.2126 1.2375 0.3286 0.052 Uiso 1 1 calc R . .
H18B H 0.3534 1.1987 0.3750 0.052 Uiso 1 1 calc R . .
C19 C 0.4085(2) 1.15051(15) 0.20004(12) 0.0407(4) Uani 1 1 d . . .
C20 C 0.04270(19) 0.92424(18) 0.19683(13) 0.0426(4) Uani 1 1 d . . .
H20A H 0.0241 0.9164 0.1387 0.064 Uiso 1 1 calc R . .
H20B H 0.0466 1.0052 0.2111 0.064 Uiso 1 1 calc R . .
H20C H -0.0324 0.8873 0.2276 0.064 Uiso 1 1 calc R . .

loop_
_atom_site_aniso_label
_atom_site_aniso_U_11
_atom_site_aniso_U_22
_atom_site_aniso_U_33
_atom_site_aniso_U_23
_atom_site_aniso_U_13
_atom_site_aniso_U_12
O1 0.0623(8) 0.0379(7) 0.0451(7) 0.0012(6) -0.0194(7) 0.0071(6)
O2 0.0424(7) 0.0374(7) 0.0598(8) 0.0028(6) 0.0065(6) -0.0105(6)
O3 0.0385(7) 0.0446(7) 0.0540(8) -0.0031(6) -0.0086(6) -0.0047(6)
O4 0.1212(16) 0.0464(8) 0.0578(9) -0.0139(7) -0.0418(11) 0.0113(10)
O5 0.0668(9) 0.0428(8) 0.0598(8) 0.0036(7) 0.0140(8) -0.0148(7)
O6 0.0634(9) 0.0301(6) 0.0516(8) -0.0030(6) -0.0056(6) -0.0043(6)
C1 0.0450(9) 0.0338(8) 0.0343(8) 0.0022(7) 0.0048(7) 0.0007(7)
C2 0.0521(11) 0.0396(9) 0.0360(9) -0.0023(7) 0.0052(8) 0.0026(8)
C3 0.0387(8) 0.0333(8) 0.0366(9) -0.0026(7) -0.0061(7) 0.0052(7)
C4 0.0333(8) 0.0302(8) 0.0356(8) 0.0004(6) -0.0052(7) 0.0014(7)
C5 0.0336(8) 0.0268(7) 0.0328(8) 0.0006(6) 0.0009(6) -0.0007(6)
C6 0.0634(12) 0.0337(9) 0.0337(9) 0.0013(7) 0.0068(9) -0.0059(9)
C7 0.0628(11) 0.0322(9) 0.0319(8) 0.0010(7) 0.0008(8) 0.0002(8)
C8 0.0413(9) 0.0295(8) 0.0360(8) 0.0003(7) -0.0087(7) 0.0013(7)
C9 0.0328(7) 0.0277(8) 0.0369(8) 0.0013(6) -0.0020(6) -0.0035(6)
C10 0.0330(8) 0.0283(7) 0.0333(8) 0.0020(6) 0.0003(6) 0.0009(7)
C11 0.0513(10) 0.0308(8) 0.0374(9) 0.0046(7) -0.0013(8) -0.0046(8)
C12 0.0503(10) 0.0298(8) 0.0428(9) 0.0061(7) -0.0058(8) -0.0007(7)
C13 0.0361(9) 0.0293(8) 0.0448(9) -0.0008(7) -0.0035(7) -0.0025(7)
C14 0.0514(10) 0.0308(8) 0.0398(9) -0.0033(7) -0.0083(8) -0.0027(8)
C15 0.0492(10) 0.0300(8) 0.0512(10) -0.0025(7) 0.0003(9) 0.0026(8)
C16 0.0674(15) 0.0444(12) 0.0909(18) -0.0175(12) 0.0030(14) -0.0146(11)
C17 0.0854(17) 0.0615(15) 0.0764(16) -0.0158(13) 0.0256(15) 0.0034(14)
C18 0.0501(10) 0.0347(9) 0.0441(9) -0.0058(7) -0.0054(8) 0.0045(8)
C19 0.0449(9) 0.0313(8) 0.0459(10) 0.0013(7) -0.0053(8) -0.0022(8)
C20 0.0347(8) 0.0405(9) 0.0527(11) -0.0027(8) -0.0051(8) 0.0047(8)

loop_
_atom_type_symbol
_atom_type_description
_atom_type_scat_dispersion_real
_atom_type_scat_dispersion_imag
_atom_type_scat_source
C C 0.0033 0.0000 'International Tables Vol C Tables 4.2.6.8 and 6.1.1.4'
H H 0.0000 0.0000 'International Tables Vol C Tables 4.2.6.8 and 6.1.1.4'
O O 0.0106 0.0000 'International Tables Vol C Tables 4.2.6.8 and 6.1.1.4'

loop_
_geom_angle_atom_site_label_1
_geom_angle_atom_site_label_2
_geom_angle_atom_site_label_3
_geom_angle
_geom_angle_site_symmetry_1
_geom_angle_site_symmetry_3
_geom_angle_publ_flag
C8 O1 C7 61.83(12) . . ?
C11 O2 C9 60.85(11) . . ?
C12 O3 C13 61.50(12) . . ?
C19 O6 C18 109.10(14) . . ?
C2 C1 C10 112.05(14) . . ?
C2 C1 H1A 109.2 . . ?
C10 C1 H1A 109.2 . . ?
C2 C1 H1B 109.2 . . ?
C10 C1 H1B 109.2 . . ?
H1A C1 H1B 107.9 . . ?
C3 C2 C1 110.36(15) . . ?
C3 C2 H2A 109.6 . . ?
C1 C2 H2A 109.6 . . ?
C3 C2 H2B 109.6 . . ?
C1 C2 H2B 109.6 . . ?
H2A C2 H2B 108.1 . . ?
C4 C3 C18 109.84(17) . . ?
C4 C3 C2 123.81(16) . . ?
C18 C3 C2 126.35(17) . . ?
C3 C4 C19 107.61(15) . . ?
C3 C4 C5 125.03(15) . . ?
C19 C4 C5 127.33(15) . . ?
C4 C5 C6 112.63(14) . . ?
C4 C5 C10 108.40(13) . . ?
C6 C5 C10 114.13(15) . . ?
C4 C5 H5 107.1 . . ?
C6 C5 H5 107.1 . . ?
C10 C5 H5 107.1 . . ?
C7 C6 C5 112.86(15) . . ?
C7 C6 H6A 109.0 . . ?
C5 C6 H6A 109.0 . . ?
C7 C6 H6B 109.0 . . ?
C5 C6 H6B 109.0 . . ?
H6A C6 H6B 107.8 . . ?
O1 C7 C8 59.01(12) . . ?
O1 C7 C6 115.30(18) . . ?
C8 C7 C6 121.49(16) . . ?
O1 C7 H7 116.2 . . ?
C8 C7 H7 116.2 . . ?
C6 C7 H7 116.2 . . ?
O1 C8 C7 59.16(13) . . ?
O1 C8 C9 116.68(15) . . ?
C7 C8 C9 119.38(14) . . ?
O1 C8 C14 110.70(14) . . ?
C7 C8 C14 118.60(16) . . ?
C9 C8 C14 117.81(15) . . ?
O2 C9 C11 59.27(12) . . ?
O2 C9 C8 111.84(14) . . ?
C11 C9 C8 116.07(15) . . ?
O2 C9 C10 116.41(14) . . ?
C11 C9 C10 122.56(15) . . ?
C8 C9 C10 116.88(14) . . ?
C9 C10 C20 109.22(14) . . ?
C9 C10 C1 111.89(14) . . ?
C20 C10 C1 108.70(15) . . ?
C9 C10 C5 106.80(13) . . ?
C20 C10 C5 113.54(14) . . ?
C1 C10 C5 106.73(14) . . ?
O2 C11 C9 59.87(11) . . ?
O2 C11 C12 118.01(16) . . ?
C9 C11 C12 121.01(16) . . ?
O2 C11 H11 115.5 . . ?
C9 C11 H11 115.5 . . ?
C12 C11 H11 115.5 . . ?
O3 C12 C13 59.60(12) . . ?
O3 C12 C11 114.23(15) . . ?
C13 C12 C11 121.92(16) . . ?
O3 C12 H12 116.2 . . ?
C13 C12 H12 116.2 . . ?
C11 C12 H12 116.2 . . ?
O3 C13 C12 58.90(12) . . ?
O3 C13 C14 110.67(15) . . ?
C12 C13 C14 115.49(16) . . ?
O3 C13 C15 114.88(16) . . ?
C12 C13 C15 119.58(16) . . ?
C14 C13 C15 120.82(16) . . ?
O4 C14 C13 122.49(18) . . ?
O4 C14 C8 119.74(18) . . ?
C13 C14 C8 117.77(15) . . ?
C13 C15 C16 112.40(18) . . ?
C13 C15 C17 112.21(17) . . ?
C16 C15 C17 112.3(2) . . ?
C13 C15 H15 106.5 . . ?
C16 C15 H15 106.5 . . ?
C17 C15 H15 106.5 . . ?
C15 C16 H16A 109.5 . . ?
C15 C16 H16B 109.5 . . ?
H16A C16 H16B 109.5 . . ?
C15 C16 H16C 109.5 . . ?
H16A C16 H16C 109.5 . . ?
H16B C16 H16C 109.5 . . ?
C15 C17 H17A 109.5 . . ?
C15 C17 H17B 109.5 . . ?
H17A C17 H17B 109.5 . . ?
C15 C17 H17C 109.5 . . ?
H17A C17 H17C 109.5 . . ?
H17B C17 H17C 109.5 . . ?
O6 C18 C3 104.47(16) . . ?
O6 C18 H18A 110.9 . . ?
C3 C18 H18A 110.9 . . ?
O6 C18 H18B 110.9 . . ?
C3 C18 H18B 110.9 . . ?
H18A C18 H18B 108.9 . . ?
O5 C19 O6 120.66(16) . . ?
O5 C19 C4 130.53(17) . . ?
O6 C19 C4 108.78(15) . . ?
C10 C20 H20A 109.5 . . ?
C10 C20 H20B 109.5 . . ?
H20A C20 H20B 109.5 . . ?
C10 C20 H20C 109.5 . . ?
H20A C20 H20C 109.5 . . ?
H20B C20 H20C 109.5 . . ?

loop_
_geom_bond_atom_site_label_1
_geom_bond_atom_site_label_2
_geom_bond_distance
_geom_bond_site_symmetry_2
_geom_bond_publ_flag
O1 C8 1.433(2) . ?
O1 C7 1.436(3) . ?
O2 C11 1.443(3) . ?
O2 C9 1.452(2) . ?
O3 C12 1.438(2) . ?
O3 C13 1.448(2) . ?
O4 C14 1.200(3) . ?
O5 C19 1.206(2) . ?
O6 C19 1.367(2) . ?
O6 C18 1.439(3) . ?
C1 C2 1.538(2) . ?
C1 C10 1.544(2) . ?
C1 H1A 0.9700 . ?
C1 H1B 0.9700 . ?
C2 C3 1.485(3) . ?
C2 H2A 0.9700 . ?
C2 H2B 0.9700 . ?
C3 C4 1.340(3) . ?
C3 C18 1.481(2) . ?
C4 C19 1.460(2) . ?
C4 C5 1.502(2) . ?
C5 C6 1.536(2) . ?
C5 C10 1.555(2) . ?
C5 H5 0.9800 . ?
C6 C7 1.505(3) . ?
C6 H6A 0.9700 . ?
C6 H6B 0.9700 . ?
C7 C8 1.474(3) . ?
C7 H7 0.9800 . ?
C8 C9 1.507(2) . ?
C8 C14 1.522(2) . ?
C9 C11 1.466(2) . ?
C9 C10 1.524(2) . ?
C10 C20 1.543(2) . ?
C11 C12 1.479(3) . ?
C11 H11 0.9800 . ?
C12 C13 1.476(3) . ?
C12 H12 0.9800 . ?
C13 C14 1.491(3) . ?
C13 C15 1.510(2) . ?
C15 C16 1.513(3) . ?
C15 C17 1.519(3) . ?
C15 H15 0.9800 . ?
C16 H16A 0.9600 . ?
C16 H16B 0.9600 . ?
C16 H16C 0.9600 . ?
C17 H17A 0.9600 . ?
C17 H17B 0.9600 . ?
C17 H17C 0.9600 . ?
C18 H18A 0.9700 . ?
C18 H18B 0.9700 . ?
C20 H20A 0.9600 . ?
C20 H20B 0.9600 . ?
C20 H20C 0.9600 . ?

loop_
_geom_torsion_atom_site_label_1
_geom_torsion_atom_site_label_2
_geom_torsion_atom_site_label_3
_geom_torsion_atom_site_label_4
_geom_torsion
_geom_torsion_site_symmetry_1
_geom_torsion_site_symmetry_2
_geom_torsion_site_symmetry_3
_geom_torsion_site_symmetry_4
_geom_torsion_publ_flag
C10 C1 C2 C3 -42.6(2) . . . . ?
C1 C2 C3 C4 7.7(3) . . . . ?
C1 C2 C3 C18 -171.55(17) . . . . ?
C18 C3 C4 C19 3.79(19) . . . . ?
C2 C3 C4 C19 -175.55(17) . . . . ?
C18 C3 C4 C5 -178.02(16) . . . . ?
C2 C3 C4 C5 2.6(3) . . . . ?
C3 C4 C5 C6 148.51(18) . . . . ?
C19 C4 C5 C6 -33.7(2) . . . . ?
C3 C4 C5 C10 21.3(2) . . . . ?
C19 C4 C5 C10 -160.92(16) . . . . ?
C4 C5 C6 C7 -169.24(16) . . . . ?
C10 C5 C6 C7 -45.1(2) . . . . ?
C8 O1 C7 C6 -112.96(17) . . . . ?
C5 C6 C7 O1 82.5(2) . . . . ?
C5 C6 C7 C8 14.7(3) . . . . ?
C7 O1 C8 C9 109.84(17) . . . . ?
C7 O1 C8 C14 -111.74(17) . . . . ?
C6 C7 C8 O1 102.5(2) . . . . ?
O1 C7 C8 C9 -105.31(18) . . . . ?
C6 C7 C8 C9 -2.8(3) . . . . ?
O1 C7 C8 C14 98.24(17) . . . . ?
C6 C7 C8 C14 -159.25(18) . . . . ?
C11 O2 C9 C8 108.22(16) . . . . ?
C11 O2 C9 C10 -113.82(17) . . . . ?
O1 C8 C9 O2 90.84(18) . . . . ?
C7 C8 C9 O2 158.78(16) . . . . ?
C14 C8 C9 O2 -44.6(2) . . . . ?
O1 C8 C9 C11 156.21(16) . . . . ?
C7 C8 C9 C11 -135.85(18) . . . . ?
C14 C8 C9 C11 20.8(2) . . . . ?
O1 C8 C9 C10 -46.9(2) . . . . ?
C7 C8 C9 C10 21.0(2) . . . . ?
C14 C8 C9 C10 177.67(15) . . . . ?
O2 C9 C10 C20 -60.57(19) . . . . ?
C11 C9 C10 C20 -129.48(18) . . . . ?
C8 C9 C10 C20 75.26(18) . . . . ?
O2 C9 C10 C1 59.83(19) . . . . ?
C11 C9 C10 C1 -9.1(2) . . . . ?
C8 C9 C10 C1 -164.34(14) . . . . ?
O2 C9 C10 C5 176.27(13) . . . . ?
C11 C9 C10 C5 107.36(17) . . . . ?
C8 C9 C10 C5 -47.90(18) . . . . ?
C2 C1 C10 C9 -176.79(14) . . . . ?
C2 C1 C10 C20 -56.1(2) . . . . ?
C2 C1 C10 C5 66.73(18) . . . . ?
C4 C5 C10 C9 -172.54(13) . . . . ?
C6 C5 C10 C9 61.06(18) . . . . ?
C4 C5 C10 C20 67.02(18) . . . . ?
C6 C5 C10 C20 -59.4(2) . . . . ?
C4 C5 C10 C1 -52.72(17) . . . . ?
C6 C5 C10 C1 -179.11(14) . . . . ?
C9 O2 C11 C12 -111.47(18) . . . . ?
C8 C9 C11 O2 -101.01(16) . . . . ?
C10 C9 C11 O2 103.55(17) . . . . ?
O2 C9 C11 C12 106.5(2) . . . . ?
C8 C9 C11 C12 5.5(2) . . . . ?
C10 C9 C11 C12 -149.90(17) . . . . ?
C13 O3 C12 C11 -114.09(18) . . . . ?
O2 C11 C12 O3 120.46(17) . . . . ?
C9 C11 C12 O3 50.6(2) . . . . ?
O2 C11 C12 C13 52.4(2) . . . . ?
C9 C11 C12 C13 -17.5(3) . . . . ?
C12 O3 C13 C14 108.03(17) . . . . ?
C12 O3 C13 C15 -110.84(18) . . . . ?
C11 C12 C13 O3 101.25(19) . . . . ?
O3 C12 C13 C14 -99.73(17) . . . . ?
C11 C12 C13 C14 1.5(3) . . . . ?
O3 C12 C13 C15 102.86(19) . . . . ?
C11 C12 C13 C15 -155.89(18) . . . . ?
O3 C13 C14 O4 140.2(2) . . . . ?
C12 C13 C14 O4 -155.4(2) . . . . ?
C15 C13 C14 O4 1.8(3) . . . . ?
O3 C13 C14 C8 -39.5(2) . . . . ?
C12 C13 C14 C8 24.9(3) . . . . ?
C15 C13 C14 C8 -177.99(16) . . . . ?
O1 C8 C14 O4 5.4(3) . . . . ?
C7 C8 C14 O4 -59.9(3) . . . . ?
C9 C8 C14 O4 143.3(2) . . . . ?
O1 C8 C14 C13 -174.85(16) . . . . ?
C7 C8 C14 C13 119.87(18) . . . . ?
C9 C8 C14 C13 -37.0(3) . . . . ?
O3 C13 C15 C16 154.7(2) . . . . ?
C12 C13 C15 C16 87.7(3) . . . . ?
C14 C13 C15 C16 -68.4(3) . . . . ?
O3 C13 C15 C17 -77.6(2) . . . . ?
C12 C13 C15 C17 -144.6(2) . . . . ?
C14 C13 C15 C17 59.2(3) . . . . ?
C19 O6 C18 C3 -1.5(2) . . . . ?
C4 C3 C18 O6 -1.6(2) . . . . ?
C2 C3 C18 O6 177.76(17) . . . . ?
C18 O6 C19 O5 -174.50(19) . . . . ?
C18 O6 C19 C4 3.8(2) . . . . ?
C3 C4 C19 O5 173.3(2) . . . . ?
C5 C4 C19 O5 -4.9(3) . . . . ?
C3 C4 C19 O6 -4.8(2) . . . . ?
C5 C4 C19 O6 177.08(15) . . . . ?

loop_
_cod_related_entry_id
_cod_related_entry_database
_cod_related_entry_code
1 ChemSpider 30653489
